data_4118139
loop_
_publ_author_name
'Jianfeng Li'
'Bruce C. Noll'
'Allen G. Oliver'
'W. Robert Scheidt'

_publ_section_title
;
 Structural Insights into Ligand Dynamics: Correlated Oxygen and Picket
 Motion in Oxycobalt Picket Fence Porphyrins
;
_journal_name_full 'Journal of the American Chemical Society'
_journal_page_first 10595
_journal_page_last 10606
_journal_paper_doi 10.1021/ja303475a
_journal_volume 134
_journal_year 2012
_chemical_formula_moiety 'C69 H72 Co N10 O6, C6 H6'
_chemical_formula_sum 'C75 H78 Co N10 O6'
_chemical_formula_weight 1274.40
_chemical_name_common '[Co(TpivPP)(1-EtIm)(O2)]C6H6'
_chemical_name_systematic
; 
 ? 
;
_space_group_IT_number 15
_space_group_name_Hall '-C 2yc'
_symmetry_cell_setting monoclinic
_symmetry_space_group_name_Hall '-C 2yc'
_symmetry_space_group_name_H-M 'C 1 2/c 1'
_atom_sites_solution_hydrogens geom
_atom_sites_solution_primary direct
_atom_sites_solution_secondary difmap
_audit_creation_method SHELXL-97
_cell_angle_alpha 90.00
_cell_angle_beta 90.824(5)
_cell_angle_gamma 90.00
_cell_formula_units_Z 4
_cell_length_a 18.711(2)
_cell_length_b 19.566(3)
_cell_length_c 18.725(3)
_cell_measurement_reflns_used 7483
_cell_measurement_temperature 300(2)
_cell_measurement_theta_max 22.0230
_cell_measurement_theta_min 2.1771
_cell_volume 6854.5(17)
_computing_cell_refinement 'APEX2/SAINT (Bruker, 2007)'
_computing_data_collection 'APEX2 (Bruker, 2008)'
_computing_data_reduction 'SAINT/XPREP (Bruker, 2007; Sheldrick, 2008)'
_computing_molecular_graphics 'XP (Sheldrick, 2008)'
_computing_publication_material 'XCIF (Sheldrick, 2008)/enCIFer (CCDC, 2005)'
_computing_structure_refinement 'XL (Sheldrick, 2008)'
_computing_structure_solution 'XS (Sheldrick, 2008)'
_diffrn_ambient_temperature 300(2)
_diffrn_measured_fraction_theta_full 0.988
_diffrn_measured_fraction_theta_max 0.988
_diffrn_measurement_device_type 'Brucker d8 ApexII CCD diffractometer'
_diffrn_measurement_method '\f and \w scans'
_diffrn_radiation_monochromator graphite
_diffrn_radiation_source 'fine-focus sealed tube'
_diffrn_radiation_type MoK\a
_diffrn_radiation_wavelength 0.71073
_diffrn_reflns_av_R_equivalents 0.0434
_diffrn_reflns_av_sigmaI/netI 0.0457
_diffrn_reflns_limit_h_max 23
_diffrn_reflns_limit_h_min -22
_diffrn_reflns_limit_k_max 24
_diffrn_reflns_limit_k_min -24
_diffrn_reflns_limit_l_max 24
_diffrn_reflns_limit_l_min -20
_diffrn_reflns_number 29027
_diffrn_reflns_theta_full 27.13
_diffrn_reflns_theta_max 27.13
_diffrn_reflns_theta_min 1.85
_exptl_absorpt_coefficient_mu 0.310
_exptl_absorpt_correction_T_max 0.9434
_exptl_absorpt_correction_T_min 0.8887
_exptl_absorpt_correction_type multi-scan
_exptl_absorpt_process_details 'Sheldrick, G. M. (2008) SADABS. University of G\"ottingen, Germany.'
_exptl_crystal_colour black
_exptl_crystal_density_diffrn 1.235
_exptl_crystal_description diamond
_exptl_crystal_F_000 2692
_exptl_crystal_size_max 0.39
_exptl_crystal_size_mid 0.26
_exptl_crystal_size_min 0.19
_refine_diff_density_max 0.410
_refine_diff_density_min -0.467
_refine_diff_density_rms 0.046
_refine_ls_extinction_method none
_refine_ls_goodness_of_fit_ref 1.023
_refine_ls_hydrogen_treatment constr
_refine_ls_matrix_type full
_refine_ls_number_parameters 494
_refine_ls_number_reflns 7495
_refine_ls_number_restraints 6
_refine_ls_restrained_S_all 1.027
_refine_ls_R_factor_all 0.1091
_refine_ls_R_factor_gt 0.0606
_refine_ls_shift/su_max 0.002
_refine_ls_shift/su_mean 0.000
_refine_ls_structure_factor_coef Fsqd
_refine_ls_weighting_details 'calc w=1/[\s^2^(Fo^2^)+(0.1174P)^2^+0.6338P] where P=(Fo^2^+2Fc^2^)/3'
_refine_ls_weighting_scheme calc
_refine_ls_wR_factor_gt 0.1755
_refine_ls_wR_factor_ref 0.2052
_reflns_number_gt 4242
_reflns_number_total 7495
_reflns_threshold_expression >2sigma(I)
_cod_data_source_file ja303475a_si_005.cif
_cod_data_source_block jfli33_0m
_cod_original_cell_volume 6854.6(17)
_cod_database_code 4118139

loop_
_symmetry_equiv_pos_as_xyz
'x, y, z'
'-x, y, -z+1/2'
'x+1/2, y+1/2, z'
'-x+1/2, y+1/2, -z+1/2'
'-x, -y, -z'
'x, -y, z-1/2'
'-x+1/2, -y+1/2, -z'
'x+1/2, -y+1/2, z-1/2'

loop_
_atom_site_label
_atom_site_type_symbol
_atom_site_fract_x
_atom_site_fract_y
_atom_site_fract_z
_atom_site_U_iso_or_equiv
_atom_site_adp_type
_atom_site_occupancy
_atom_site_symmetry_multiplicity
_atom_site_calc_flag
_atom_site_refinement_flags
_atom_site_disorder_group
Co1 Co 0.5000 0.86313(2) 0.7500 0.0553(2) Uani 1 2 d S .
O1 O 0.5000 0.76386(18) 0.7500 0.0941(10) Uani 1 2 d S .
O2A O 0.5430(7) 0.7283(4) 0.7710(7) 0.094(7) Uani 0.271(15) 1 d P 1
O2B O 0.4819(17) 0.7216(16) 0.7895(17) 0.263(16) Uani 0.229(15) 1 d P 2
O3 O 0.17269(19) 0.6570(2) 0.6177(3) 0.1673(16) Uani 1 1 d . .
O4 O 0.3643(3) 0.6780(2) 1.08029(19) 0.198(2) Uani 1 1 d . .
N1 N 0.45629(12) 0.86168(10) 0.65308(12) 0.0578(5) Uani 1 1 d . .
N2 N 0.40367(12) 0.86099(10) 0.79237(12) 0.0600(5) Uani 1 1 d . .
N5 N 0.25852(14) 0.73505(16) 0.63319(17) 0.0953(9) Uani 1 1 d . .
H5A H 0.3041 0.7396 0.6378 0.114 Uiso 1 1 calc R .
N6 N 0.38987(18) 0.75394(17) 0.99673(15) 0.1006(9) Uani 1 1 d . .
H6A H 0.4011 0.7572 0.9525 0.121 Uiso 1 1 calc R .
C(A1 C 0.49064(15) 0.86545(14) 0.58903(15) 0.0634(7) Uani 1 1 d . .
C(A2 C 0.38465(15) 0.85763(13) 0.63575(15) 0.0634(7) Uani 1 1 d . .
C(A3 C 0.33901(14) 0.85664(14) 0.75716(15) 0.0621(7) Uani 1 1 d . .
C(A4 C 0.38698(15) 0.86427(14) 0.86354(16) 0.0657(7) Uani 1 1 d . .
C(B1 C 0.44005(17) 0.86356(16) 0.53149(16) 0.0760(8) Uani 1 1 d . .
H(BA H 0.4503 0.8657 0.4831 0.091 Uiso 1 1 calc R .
C(B2 C 0.37514(17) 0.85813(17) 0.55995(16) 0.0761(8) Uani 1 1 d . .
H(BB H 0.3319 0.8552 0.5350 0.091 Uiso 1 1 calc R .
C(B3 C 0.28152(16) 0.85630(17) 0.80716(17) 0.0783(9) Uani 1 1 d . .
H(BC H 0.2330 0.8531 0.7963 0.094 Uiso 1 1 calc R .
C(B4 C 0.31098(16) 0.86144(18) 0.87207(18) 0.0810(9) Uani 1 1 d . .
H(BD H 0.2867 0.8629 0.9150 0.097 Uiso 1 1 calc R .
C(M1 C 0.32888(15) 0.85552(14) 0.68355(16) 0.0645(7) Uani 1 1 d . .
C(M2 C 0.43591(16) 0.86885(14) 0.92000(15) 0.0654(7) Uani 1 1 d . .
C6 C 0.25330(16) 0.85553(17) 0.65462(17) 0.0737(8) Uani 1 1 d . .
C7 C 0.21984(16) 0.7963(2) 0.63073(17) 0.0820(9) Uani 1 1 d . .
C8 C 0.14953(19) 0.7989(3) 0.6059(2) 0.1103(13) Uani 1 1 d . .
H8A H 0.1271 0.7595 0.5893 0.132 Uiso 1 1 calc R .
C9 C 0.1131(2) 0.8604(3) 0.6059(3) 0.1278(18) Uani 1 1 d . .
H9A H 0.0661 0.8620 0.5892 0.153 Uiso 1 1 calc R .
C10 C 0.1449(3) 0.9179(3) 0.6299(3) 0.1246(17) Uani 1 1 d . .
H10A H 0.1196 0.9587 0.6305 0.150 Uiso 1 1 calc R .
C11 C 0.2152(2) 0.9161(2) 0.6535(2) 0.0979(11) Uani 1 1 d . .
H11A H 0.2371 0.9562 0.6690 0.117 Uiso 1 1 calc R .
C12 C 0.2352(2) 0.6704(2) 0.6295(2) 0.1011(12) Uani 1 1 d . .
C13 C 0.40735(16) 0.87515(18) 0.99463(17) 0.0773(9) Uani 1 1 d . .
C14 C 0.38519(17) 0.8178(2) 1.03205(16) 0.0804(9) Uani 1 1 d . .
C15 C 0.35876(19) 0.8244(2) 1.10051(18) 0.1004(12) Uani 1 1 d . .
H15A H 0.3435 0.7862 1.1257 0.120 Uiso 1 1 calc R .
C16 C 0.3555(2) 0.8895(3) 1.1310(2) 0.1097(14) Uani 1 1 d . .
H16A H 0.3372 0.8946 1.1766 0.132 Uiso 1 1 calc R .
C17 C 0.3786(2) 0.9457(3) 1.0951(2) 0.1087(13) Uani 1 1 d . .
H17A H 0.3775 0.9884 1.1167 0.130 Uiso 1 1 calc R .
C18 C 0.40357(19) 0.9390(2) 1.02663(19) 0.0920(10) Uani 1 1 d . .
H18A H 0.4180 0.9776 1.0017 0.110 Uiso 1 1 calc R .
C19 C 0.3805(2) 0.6913(3) 1.0182(2) 0.1063(13) Uani 1 1 d . .
C20 C 0.2973(9) 0.6141(5) 0.6399(7) 0.096(9) Uani 0.36(2) 1 d PG 1
C21 C 0.296(2) 0.5749(14) 0.5707(7) 0.26(3) Uani 0.36(2) 1 d PG 1
H21A H 0.3348 0.5426 0.5707 0.386 Uiso 0.36(2) 1 calc PR 1
H21B H 0.3014 0.6060 0.5315 0.386 Uiso 0.36(2) 1 calc PR 1
H21C H 0.2516 0.5510 0.5657 0.386 Uiso 0.36(2) 1 calc PR 1
C22 C 0.3707(8) 0.6439(9) 0.653(2) 0.22(2) Uani 0.36(2) 1 d PG 1
H22A H 0.3714 0.6688 0.6967 0.328 Uiso 0.36(2) 1 calc PR 1
H22B H 0.3821 0.6741 0.6140 0.328 Uiso 0.36(2) 1 calc PR 1
H22C H 0.4052 0.6076 0.6550 0.328 Uiso 0.36(2) 1 calc PR 1
C23 C 0.2793(10) 0.5666(13) 0.7005(9) 0.150(10) Uani 0.36(2) 1 d PG 1
H23A H 0.3168 0.5334 0.7064 0.226 Uiso 0.36(2) 1 calc PR 1
H23B H 0.2351 0.5437 0.6898 0.226 Uiso 0.36(2) 1 calc PR 1
H23C H 0.2747 0.5925 0.7437 0.226 Uiso 0.36(2) 1 calc PR 1
C20B C 0.2865(4) 0.6136(3) 0.6391(5) 0.107(5) Uani 0.64(2) 1 d PG 2
C21B C 0.2523(6) 0.5463(5) 0.6198(13) 0.257(14) Uani 0.64(2) 1 d PG 2
H21D H 0.2109 0.5393 0.6486 0.386 Uiso 0.64(2) 1 calc PR 2
H21E H 0.2858 0.5099 0.6282 0.386 Uiso 0.64(2) 1 calc PR 2
H21F H 0.2384 0.5466 0.5702 0.386 Uiso 0.64(2) 1 calc PR 2
C22B C 0.3516(7) 0.6245(7) 0.5939(7) 0.170(7) Uani 0.64(2) 1 d PG 2
H22D H 0.3734 0.6674 0.6062 0.255 Uiso 0.64(2) 1 calc PR 2
H22E H 0.3376 0.6249 0.5443 0.255 Uiso 0.64(2) 1 calc PR 2
H22F H 0.3851 0.5882 0.6023 0.255 Uiso 0.64(2) 1 calc PR 2
C23B C 0.3084(9) 0.6130(9) 0.7168(4) 0.184(8) Uani 0.64(2) 1 d PG 2
H23D H 0.2670 0.6060 0.7456 0.276 Uiso 0.64(2) 1 calc PR 2
H23E H 0.3302 0.6559 0.7291 0.276 Uiso 0.64(2) 1 calc PR 2
H23F H 0.3420 0.5767 0.7253 0.276 Uiso 0.64(2) 1 calc PR 2
C24 C 0.3840(5) 0.6345(5) 0.9649(4) 0.092(5) Uani 0.55(2) 1 d PG 1
C25 C 0.3238(6) 0.5862(7) 0.9817(8) 0.152(6) Uani 0.55(2) 1 d PG 1
H25A H 0.3276 0.5722 1.0307 0.228 Uiso 0.55(2) 1 calc PR 1
H25B H 0.3265 0.5468 0.9513 0.228 Uiso 0.55(2) 1 calc PR 1
H25C H 0.2789 0.6089 0.9737 0.228 Uiso 0.55(2) 1 calc PR 1
C26 C 0.4545(5) 0.5989(11) 0.9773(8) 0.208(10) Uani 0.55(2) 1 d PG 1
H26A H 0.4929 0.6296 0.9666 0.311 Uiso 0.55(2) 1 calc PR 1
H26B H 0.4572 0.5595 0.9469 0.311 Uiso 0.55(2) 1 calc PR 1
H26C H 0.4583 0.5848 1.0264 0.311 Uiso 0.55(2) 1 calc PR 1
C27 C 0.3781(11) 0.6565(5) 0.8879(4) 0.159(8) Uani 0.55(2) 1 d PG 1
H27A H 0.4164 0.6873 0.8772 0.238 Uiso 0.55(2) 1 calc PR 1
H27B H 0.3332 0.6793 0.8800 0.238 Uiso 0.55(2) 1 calc PR 1
H27C H 0.3808 0.6172 0.8575 0.238 Uiso 0.55(2) 1 calc PR 1
C24B C 0.3949(5) 0.6340(5) 0.9622(5) 0.093(6) Uani 0.45(2) 1 d PG 2
C25B C 0.3222(6) 0.6159(12) 0.9321(11) 0.211(13) Uani 0.45(2) 1 d PG 2
H25D H 0.3268 0.5796 0.8980 0.317 Uiso 0.45(2) 1 calc PR 2
H25E H 0.3016 0.6552 0.9091 0.317 Uiso 0.45(2) 1 calc PR 2
H25F H 0.2919 0.6013 0.9701 0.317 Uiso 0.45(2) 1 calc PR 2
C26B C 0.4265(13) 0.5727(8) 0.9998(11) 0.219(13) Uani 0.45(2) 1 d PG 2
H26D H 0.4342 0.5368 0.9658 0.328 Uiso 0.45(2) 1 calc PR 2
H26E H 0.3942 0.5571 1.0357 0.328 Uiso 0.45(2) 1 calc PR 2
H26F H 0.4713 0.5851 1.0219 0.328 Uiso 0.45(2) 1 calc PR 2
C27B C 0.4431(13) 0.6553(6) 0.9024(11) 0.184(11) Uani 0.45(2) 1 d PG 2
H27D H 0.4494 0.6176 0.8703 0.276 Uiso 0.45(2) 1 calc PR 2
H27E H 0.4886 0.6690 0.9218 0.276 Uiso 0.45(2) 1 calc PR 2
H27F H 0.4218 0.6930 0.8769 0.276 Uiso 0.45(2) 1 calc PR 2
C1S C 0.9727(4) 0.8810(5) 0.7248(4) 0.184(3) Uani 1 1 d . .
H1SA H 0.9529 0.8402 0.7082 0.275 Uiso 1 1 calc R .
C2S C 0.9481(4) 0.9442(8) 0.6991(4) 0.207(4) Uani 1 1 d . .
H2SA H 0.9130 0.9453 0.6635 0.248 Uiso 1 1 calc R .
C3S C 0.9764(5) 1.0078(8) 0.7271(6) 0.262(6) Uani 1 1 d . .
H3SA H 0.9585 1.0491 0.7101 0.392 Uiso 1 1 calc R .
N3 N 0.5000 0.96770(12) 0.7500 0.0742(9) Uani 1 2 d SG .
C1 C 0.53113(14) 1.01384(15) 0.71360(15) 0.086(3) Uani 0.50 1 d PG .
H1A H 0.5651 1.0051 0.6790 0.103 Uiso 0.50 1 calc PR .
N4 N 0.5085(2) 1.07727(13) 0.7318(3) 0.079(3) Uani 0.50 1 d PG .
C2 C 0.4579(2) 1.07118(14) 0.7813(3) 0.078(2) Uani 0.50 1 d PG .
H2A H 0.4327 1.1064 0.8029 0.093 Uiso 0.50 1 calc PR .
C3 C 0.45089(16) 1.00354(15) 0.79369(19) 0.092(3) Uani 0.50 1 d PG .
H3A H 0.4193 0.9837 0.8254 0.110 Uiso 0.50 1 calc PR .
C4 C 0.5322(3) 1.13965(17) 0.6947(5) 0.119(3) Uani 0.50 1 d PG .
H4A H 0.5093 1.1420 0.6479 0.143 Uiso 0.50 1 calc PR .
H4B H 0.5835 1.1376 0.6879 0.143 Uiso 0.50 1 calc PR .
C5 C 0.5138(4) 1.20371(12) 0.7372(6) 0.214(6) Uani 0.50 1 d PGU .
H5B H 0.4683 1.1977 0.7594 0.322 Uiso 0.50 1 calc PR .
H5C H 0.5117 1.2424 0.7057 0.322 Uiso 0.50 1 calc PR .
H5D H 0.5498 1.2113 0.7734 0.322 Uiso 0.50 1 calc PR .

loop_
_atom_site_aniso_label
_atom_site_aniso_U_11
_atom_site_aniso_U_22
_atom_site_aniso_U_33
_atom_site_aniso_U_23
_atom_site_aniso_U_13
_atom_site_aniso_U_12
Co1 0.0569(3) 0.0537(3) 0.0554(3) 0.000 0.0015(2) 0.000
O1 0.111(3) 0.073(2) 0.098(3) 0.000 0.010(2) 0.000
O2A 0.113(10) 0.048(6) 0.121(12) 0.004(5) -0.034(7) 0.023(5)
O2B 0.18(3) 0.36(4) 0.25(3) 0.21(3) 0.08(2) 0.02(2)
O3 0.099(2) 0.147(3) 0.255(5) -0.016(3) -0.029(3) -0.037(2)
O4 0.334(6) 0.158(4) 0.103(2) 0.008(2) 0.071(3) -0.041(4)
N1 0.0606(12) 0.0563(12) 0.0567(13) 0.0002(10) 0.0033(10) -0.0020(10)
N2 0.0622(13) 0.0579(13) 0.0599(13) -0.0038(10) 0.0031(10) 0.0023(10)
N5 0.0630(15) 0.094(2) 0.128(3) -0.0170(18) -0.0138(15) -0.0083(15)
N6 0.149(3) 0.099(2) 0.0541(15) -0.0012(16) 0.0243(16) -0.013(2)
C(A1 0.0701(17) 0.0618(16) 0.0582(16) 0.0022(13) 0.0000(13) -0.0025(13)
C(A2 0.0660(16) 0.0625(16) 0.0619(17) -0.0009(13) -0.0004(13) -0.0002(13)
C(A3 0.0571(15) 0.0656(17) 0.0637(17) -0.0024(13) 0.0025(12) 0.0011(12)
C(A4 0.0640(16) 0.0723(18) 0.0608(17) -0.0078(14) 0.0063(13) 0.0029(13)
C(B1 0.077(2) 0.097(2) 0.0542(17) 0.0024(15) 0.0015(14) -0.0023(16)
C(B2 0.0708(19) 0.097(2) 0.0598(18) 0.0004(15) -0.0079(14) -0.0032(16)
C(B3 0.0571(16) 0.105(3) 0.073(2) -0.0022(17) 0.0060(14) 0.0048(15)
C(B4 0.0651(18) 0.113(3) 0.0656(19) -0.0074(17) 0.0139(15) 0.0038(17)
C(M1 0.0593(15) 0.0649(17) 0.0694(18) 0.0001(13) -0.0016(13) 0.0006(13)
C(M2 0.0704(17) 0.0695(17) 0.0566(16) -0.0068(13) 0.0080(13) 0.0028(13)
C6 0.0642(17) 0.087(2) 0.0696(19) 0.0074(16) -0.0020(14) 0.0063(16)
C7 0.0619(17) 0.105(3) 0.079(2) -0.0013(19) -0.0099(15) 0.0048(18)
C8 0.069(2) 0.147(4) 0.114(3) -0.001(3) -0.022(2) 0.001(2)
C9 0.075(3) 0.193(6) 0.115(4) 0.027(3) -0.023(2) 0.016(3)
C10 0.093(3) 0.154(5) 0.127(4) 0.044(3) 0.003(3) 0.049(3)
C11 0.086(2) 0.101(3) 0.107(3) 0.020(2) 0.006(2) 0.020(2)
C12 0.083(3) 0.106(3) 0.114(3) -0.022(2) 0.002(2) -0.017(2)
C13 0.0652(17) 0.103(3) 0.0637(18) -0.0210(18) 0.0021(14) 0.0068(16)
C14 0.079(2) 0.107(3) 0.0554(17) -0.0112(18) 0.0074(14) -0.0024(18)
C15 0.092(2) 0.146(4) 0.063(2) -0.019(2) 0.0144(17) -0.007(2)
C16 0.086(3) 0.173(4) 0.071(2) -0.037(3) 0.0134(19) 0.013(3)
C17 0.101(3) 0.136(4) 0.089(3) -0.052(3) 0.007(2) 0.015(3)
C18 0.093(2) 0.101(3) 0.082(2) -0.026(2) 0.0047(18) 0.0084(19)
C19 0.127(3) 0.127(4) 0.066(2) 0.004(2) 0.010(2) -0.022(3)
C20 0.117(13) 0.060(11) 0.11(2) -0.031(11) 0.025(12) -0.002(9)
C21 0.48(7) 0.19(3) 0.104(13) -0.025(15) 0.04(2) 0.16(4)
C22 0.091(11) 0.130(15) 0.43(6) 0.04(2) 0.07(2) 0.039(10)
C23 0.120(12) 0.15(2) 0.18(2) 0.054(16) 0.036(12) -0.008(12)
C20B 0.091(6) 0.121(11) 0.108(11) 0.011(8) 0.012(6) -0.012(6)
C21B 0.196(12) 0.092(7) 0.48(4) -0.075(13) -0.035(17) -0.032(7)
C22B 0.167(12) 0.153(12) 0.192(13) 0.035(9) 0.094(11) 0.060(9)
C23B 0.228(18) 0.207(15) 0.117(8) 0.033(8) 0.043(8) 0.095(13)
C24 0.079(6) 0.117(12) 0.079(10) -0.012(8) 0.013(6) -0.016(6)
C25 0.127(9) 0.164(11) 0.166(12) -0.068(9) 0.031(8) -0.039(7)
C26 0.113(8) 0.34(3) 0.169(14) -0.114(16) -0.018(9) 0.082(13)
C27 0.27(2) 0.137(8) 0.067(5) -0.027(5) 0.004(8) -0.024(11)
C24B 0.107(11) 0.078(11) 0.093(14) 0.000(9) -0.017(8) -0.004(8)
C25B 0.099(10) 0.37(3) 0.17(2) -0.12(2) -0.038(11) 0.012(14)
C26B 0.32(3) 0.108(10) 0.23(2) 0.003(11) -0.17(2) 0.028(14)
C27B 0.205(19) 0.130(10) 0.22(2) -0.070(12) 0.129(17) -0.041(12)
C1S 0.165(7) 0.254(9) 0.131(6) -0.023(5) 0.008(4) 0.012(5)
C2S 0.124(6) 0.371(16) 0.124(5) -0.003(8) 0.000(4) 0.045(7)
C3S 0.142(9) 0.387(17) 0.256(15) 0.038(12) -0.006(7) -0.003(8)
N3 0.081(2) 0.059(2) 0.082(2) 0.000 -0.0226(19) 0.000
C1 0.107(6) 0.046(4) 0.104(8) 0.001(4) -0.035(5) 0.004(4)
N4 0.059(5) 0.056(3) 0.123(8) 0.011(3) -0.006(5) 0.008(3)
C2 0.070(5) 0.068(5) 0.094(5) 0.005(4) -0.014(4) -0.004(3)
C3 0.129(7) 0.050(4) 0.096(7) -0.004(4) -0.022(5) -0.004(5)
C4 0.113(6) 0.085(6) 0.159(9) 0.026(5) 0.037(6) -0.020(4)
C5 0.259(14) 0.092(6) 0.292(15) 0.046(11) -0.014(12) -0.043(10)

loop_
_atom_type_symbol
_atom_type_description
_atom_type_scat_dispersion_real
_atom_type_scat_dispersion_imag
_atom_type_scat_source
C C 0.0033 0.0016 'International Tables Vol C Tables 4.2.6.8 and 6.1.1.4'
H H 0.0000 0.0000 'International Tables Vol C Tables 4.2.6.8 and 6.1.1.4'
N N 0.0061 0.0033 'International Tables Vol C Tables 4.2.6.8 and 6.1.1.4'
O O 0.0106 0.0060 'International Tables Vol C Tables 4.2.6.8 and 6.1.1.4'
Co Co 0.3494 0.9721 'International Tables Vol C Tables 4.2.6.8 and 6.1.1.4'

loop_
_geom_angle_atom_site_label_1
_geom_angle_atom_site_label_2
_geom_angle_atom_site_label_3
_geom_angle
_geom_angle_site_symmetry_1
_geom_angle_site_symmetry_3
O1 Co1 N1 89.18(6) . .
O1 Co1 N1 89.18(6) . 2_656
N1 Co1 N1 178.36(12) . 2_656
O1 Co1 N2 88.79(6) . .
N1 Co1 N2 90.03(9) . .
N1 Co1 N2 89.93(9) 2_656 .
O1 Co1 N2 88.79(6) . 2_656
N1 Co1 N2 89.93(9) . 2_656
N1 Co1 N2 90.03(9) 2_656 2_656
N2 Co1 N2 177.58(12) . 2_656
O1 Co1 N3 180.000(1) . .
N1 Co1 N3 90.82(6) . .
N1 Co1 N3 90.82(6) 2_656 .
N2 Co1 N3 91.21(6) . .
N2 Co1 N3 91.21(6) 2_656 .
O2A O1 O2A 104.0(11) 2_656 .
O2A O1 O2B 64.7(18) 2_656 .
O2A O1 O2B 63.4(13) . .
O2A O1 O2B 63.4(13) 2_656 2_656
O2A O1 O2B 64.7(18) . 2_656
O2B O1 O2B 89(3) . 2_656
O2A O1 Co1 128.0(6) 2_656 .
O2A O1 Co1 128.0(6) . .
O2B O1 Co1 135.3(17) . .
O2B O1 Co1 135.3(17) 2_656 .
O1 O2A O2A 38.0(6) . 2_656
O1 O2B O2B 45.3(17) . 2_656
C(A1 N1 C(A2 105.3(2) . .
C(A1 N1 Co1 127.47(19) . .
C(A2 N1 Co1 127.22(19) . .
C(A3 N2 C(A4 104.9(2) . .
C(A3 N2 Co1 127.60(19) . .
C(A4 N2 Co1 127.46(19) . .
C12 N5 C7 129.7(3) . .
C12 N5 H5A 115.2 . .
C7 N5 H5A 115.2 . .
C19 N6 C14 132.6(3) . .
C19 N6 H6A 113.7 . .
C14 N6 H6A 113.7 . .
N1 C(A1 C(M2 125.9(3) . 2_656
N1 C(A1 C(B1 110.2(3) . .
C(M2 C(A1 C(B1 123.9(3) 2_656 .
N1 C(A2 C(M1 126.1(3) . .
N1 C(A2 C(B2 109.9(3) . .
C(M1 C(A2 C(B2 123.9(3) . .
N2 C(A3 C(M1 125.8(3) . .
N2 C(A3 C(B3 110.5(3) . .
C(M1 C(A3 C(B3 123.7(3) . .
N2 C(A4 C(M2 125.7(3) . .
N2 C(A4 C(B4 110.2(3) . .
C(M2 C(A4 C(B4 124.1(3) . .
C(B2 C(B1 C(A1 107.3(3) . .
C(B2 C(B1 H(BA 126.3 . .
C(A1 C(B1 H(BA 126.3 . .
C(B1 C(B2 C(A2 107.2(3) . .
C(B1 C(B2 H(BB 126.4 . .
C(A2 C(B2 H(BB 126.4 . .
C(B4 C(B3 C(A3 106.9(3) . .
C(B4 C(B3 H(BC 126.6 . .
C(A3 C(B3 H(BC 126.6 . .
C(B3 C(B4 C(A4 107.4(3) . .
C(B3 C(B4 H(BD 126.3 . .
C(A4 C(B4 H(BD 126.3 . .
C(A2 C(M1 C(A3 123.2(3) . .
C(A2 C(M1 C6 118.7(3) . .
C(A3 C(M1 C6 118.1(3) . .
C(A1 C(M2 C(A4 123.1(3) 2_656 .
C(A1 C(M2 C13 118.8(3) 2_656 .
C(A4 C(M2 C13 118.1(3) . .
C11 C6 C7 118.7(3) . .
C11 C6 C(M1 119.1(3) . .
C7 C6 C(M1 122.2(3) . .
C6 C7 C8 119.8(4) . .
C6 C7 N5 118.3(3) . .
C8 C7 N5 121.9(4) . .
C9 C8 C7 119.8(4) . .
C9 C8 H8A 120.1 . .
C7 C8 H8A 120.1 . .
C10 C9 C8 120.7(4) . .
C10 C9 H9A 119.6 . .
C8 C9 H9A 119.6 . .
C9 C10 C11 120.0(4) . .
C9 C10 H10A 120.0 . .
C11 C10 H10A 120.0 . .
C10 C11 C6 121.0(4) . .
C10 C11 H11A 119.5 . .
C6 C11 H11A 119.5 . .
O3 C12 N5 121.7(4) . .
O3 C12 C20B 118.8(5) . .
N5 C12 C20B 119.5(4) . .
O3 C12 C20 124.3(6) . .
N5 C12 C20 113.9(6) . .
C20B C12 C20 5.6(6) . .
C18 C13 C14 119.4(3) . .
C18 C13 C(M2 119.6(3) . .
C14 C13 C(M2 120.9(3) . .
C15 C14 C13 120.3(3) . .
C15 C14 N6 122.6(4) . .
C13 C14 N6 117.1(3) . .
C14 C15 C16 118.7(4) . .
C14 C15 H15A 120.6 . .
C16 C15 H15A 120.6 . .
C17 C16 C15 121.2(4) . .
C17 C16 H16A 119.4 . .
C15 C16 H16A 119.4 . .
C16 C17 C18 119.8(4) . .
C16 C17 H17A 120.1 . .
C18 C17 H17A 120.1 . .
C17 C18 C13 120.5(4) . .
C17 C18 H18A 119.7 . .
C13 C18 H18A 119.7 . .
O4 C19 N6 121.7(4) . .
O4 C19 C24 119.1(5) . .
N6 C19 C24 119.1(4) . .
O4 C19 C24B 121.9(6) . .
N6 C19 C24B 116.3(5) . .
C24 C19 C24B 7.5(5) . .
C21 C20 C22 109.5 . .
C21 C20 C23 109.5 . .
C22 C20 C23 109.5 . .
C21 C20 C12 104.0(10) . .
C22 C20 C12 114.1(9) . .
C23 C20 C12 110.1(10) . .
C20 C21 H21A 109.5 . .
C20 C21 H21B 109.5 . .
H21A C21 H21B 109.5 . .
C20 C21 H21C 109.5 . .
H21A C21 H21C 109.5 . .
H21B C21 H21C 109.5 . .
C20 C22 H22A 109.5 . .
C20 C22 H22B 109.5 . .
H22A C22 H22B 109.5 . .
C20 C22 H22C 109.5 . .
H22A C22 H22C 109.5 . .
H22B C22 H22C 109.5 . .
C20 C23 H23A 109.5 . .
C20 C23 H23B 109.5 . .
H23A C23 H23B 109.5 . .
C20 C23 H23C 109.5 . .
H23A C23 H23C 109.5 . .
H23B C23 H23C 109.5 . .
C12 C20B C23B 106.9(6) . .
C12 C20B C21B 110.8(6) . .
C23B C20B C21B 109.5 . .
C12 C20B C22B 110.7(6) . .
C23B C20B C22B 109.5 . .
C21B C20B C22B 109.5 . .
C20B C21B H21D 109.5 . .
C20B C21B H21E 109.5 . .
H21D C21B H21E 109.5 . .
C20B C21B H21F 109.5 . .
H21D C21B H21F 109.5 . .
H21E C21B H21F 109.5 . .
C20B C22B H22D 109.5 . .
C20B C22B H22E 109.5 . .
H22D C22B H22E 109.5 . .
C20B C22B H22F 109.5 . .
H22D C22B H22F 109.5 . .
H22E C22B H22F 109.5 . .
C20B C23B H23D 109.5 . .
C20B C23B H23E 109.5 . .
H23D C23B H23E 109.5 . .
C20B C23B H23F 109.5 . .
H23D C23B H23F 109.5 . .
H23E C23B H23F 109.5 . .
C19 C24 C25 106.6(6) . .
C19 C24 C26 106.7(7) . .
C25 C24 C26 109.5 . .
C19 C24 C27 115.0(6) . .
C25 C24 C27 109.5 . .
C26 C24 C27 109.5 . .
C24 C25 H25A 109.5 . .
C24 C25 H25B 109.5 . .
H25A C25 H25B 109.5 . .
C24 C25 H25C 109.5 . .
H25A C25 H25C 109.5 . .
H25B C25 H25C 109.5 . .
C24 C26 H26A 109.5 . .
C24 C26 H26B 109.5 . .
H26A C26 H26B 109.5 . .
C24 C26 H26C 109.5 . .
H26A C26 H26C 109.5 . .
H26B C26 H26C 109.5 . .
C24 C27 H27A 109.5 . .
C24 C27 H27B 109.5 . .
H27A C27 H27B 109.5 . .
C24 C27 H27C 109.5 . .
H27A C27 H27C 109.5 . .
H27B C27 H27C 109.5 . .
C27B C24B C26B 109.5 . .
C27B C24B C25B 109.5 . .
C26B C24B C25B 109.5 . .
C27B C24B C19 114.3(7) . .
C26B C24B C19 109.2(8) . .
C25B C24B C19 104.9(8) . .
C24B C25B H25D 109.5 . .
C24B C25B H25E 109.5 . .
H25D C25B H25E 109.5 . .
C24B C25B H25F 109.5 . .
H25D C25B H25F 109.5 . .
H25E C25B H25F 109.5 . .
C24B C26B H26D 109.5 . .
C24B C26B H26E 109.5 . .
H26D C26B H26E 109.5 . .
C24B C26B H26F 109.5 . .
H26D C26B H26F 109.5 . .
H26E C26B H26F 109.5 . .
C24B C27B H27D 109.5 . .
C24B C27B H27E 109.5 . .
H27D C27B H27E 109.5 . .
C24B C27B H27F 109.5 . .
H27D C27B H27F 109.5 . .
H27E C27B H27F 109.5 . .
C1S C1S C2S 118.0(6) 2_756 .
C1S C1S H1SA 121.0 2_756 .
C2S C1S H1SA 121.0 . .
C1S C2S C3S 121.2(10) . .
C1S C2S H2SA 119.4 . .
C3S C2S H2SA 119.4 . .
C3S C3S C2S 120.8(7) 2_756 .
C3S C3S H3SA 119.6 2_756 .
C2S C3S H3SA 119.6 . .
C1 N3 C1 90.01(10) 2_656 .
C1 N3 C3 16.64(14) 2_656 .
C1 N3 C3 105.2 . .
C1 N3 C3 105.2 2_656 2_656
C1 N3 C3 16.64(11) . 2_656
C3 N3 C3 121.0 . 2_656
C1 N3 Co1 135.0 2_656 .
C1 N3 Co1 135.00(10) . .
C3 N3 Co1 119.51(9) . .
C3 N3 Co1 119.5 2_656 .
N3 C1 N4 111.5 . .
N3 C1 H1A 124.3 . .
N4 C1 H1A 124.3 . .
C2 N4 N4 136.1(16) 2_656 2_656
C2 N4 C2 152.8(8) 2_656 .
N4 N4 C2 20.9(8) 2_656 .
C2 N4 C1 57.46(18) 2_656 .
N4 N4 C1 111.30(15) 2_656 .
C2 N4 C1 108.6 . .
C2 N4 C4 72.1(3) 2_656 .
N4 N4 C4 123.90(7) 2_656 .
C2 N4 C4 128.3 . .
C1 N4 C4 122.8 . .
C2 N4 C3 48.68(12) 2_656 2_656
N4 N4 C3 116.6(3) 2_656 2_656
C2 N4 C3 116.19(7) . 2_656
C1 N4 C3 8.80(13) . 2_656
C4 N4 C3 115.50(8) . 2_656
C2 N4 C1 118.4(4) 2_656 2_656
N4 N4 C1 45.32(11) 2_656 2_656
C2 N4 C1 40.07(7) . 2_656
C1 N4 C1 68.89(7) . 2_656
C4 N4 C1 168.32(7) . 2_656
C3 N4 C1 76.2 2_656 2_656
N4 C2 C3 106.1 . .
N4 C2 H2A 127.0 . .
C3 C2 H2A 127.0 . .
C2 C3 N3 108.6 . .
C2 C3 H3A 125.7 . .
N3 C3 H3A 125.7 . .
N4 C4 C5 111.2 . .
N4 C4 H4A 109.4 . .
C5 C4 H4A 109.4 . .
N4 C4 H4B 109.4 . .
C5 C4 H4B 109.4 . .
H4A C4 H4B 108.0 . .
C4 C5 H5B 109.5 . .
C4 C5 H5C 109.5 . .
H5B C5 H5C 109.5 . .
C4 C5 H5D 109.5 . .
H5B C5 H5D 109.5 . .
H5C C5 H5D 109.5 . .

loop_
_geom_bond_atom_site_label_1
_geom_bond_atom_site_label_2
_geom_bond_distance
_geom_bond_site_symmetry_2
Co1 O1 1.942(4) .
Co1 N1 1.980(2) .
Co1 N1 1.980(2) 2_656
Co1 N2 1.980(2) .
Co1 N2 1.980(2) 2_656
Co1 N3 2.046(2) .
O1 O2A 1.129(9) 2_656
O1 O2A 1.129(9) .
O1 O2B 1.16(2) .
O1 O2B 1.16(2) 2_656
O2A O2A 1.78(2) 2_656
O2B O2B 1.64(5) 2_656
O3 C12 1.216(5) .
O4 C19 1.234(5) .
N1 C(A1 1.371(4) .
N1 C(A2 1.377(3) .
N2 C(A3 1.372(3) .
N2 C(A4 1.375(4) .
N5 C12 1.339(5) .
N5 C7 1.401(4) .
N5 H5A 0.8600 .
N6 C19 1.303(5) .
N6 C14 1.417(4) .
N6 H6A 0.8600 .
C(A1 C(M2 1.389(4) 2_656
C(A1 C(B1 1.425(4) .
C(A2 C(M1 1.385(4) .
C(A2 C(B2 1.428(4) .
C(A3 C(M1 1.389(4) .
C(A3 C(B3 1.436(4) .
C(A4 C(M2 1.391(4) .
C(A4 C(B4 1.434(4) .
C(B1 C(B2 1.338(5) .
C(B1 H(BA 0.9300 .
C(B2 H(BB 0.9300 .
C(B3 C(B4 1.331(5) .
C(B3 H(BC 0.9300 .
C(B4 H(BD 0.9300 .
C(M1 C6 1.507(4) .
C(M2 C(A1 1.389(4) 2_656
C(M2 C13 1.508(4) .
C6 C11 1.383(5) .
C6 C7 1.388(5) .
C7 C8 1.390(5) .
C8 C9 1.382(7) .
C8 H8A 0.9300 .
C9 C10 1.347(7) .
C9 H9A 0.9300 .
C10 C11 1.381(6) .
C10 H10A 0.9300 .
C11 H11A 0.9300 .
C12 C20B 1.479(8) .
C12 C20 1.613(14) .
C13 C18 1.388(5) .
C13 C14 1.389(5) .
C14 C15 1.387(4) .
C15 C16 1.398(6) .
C15 H15A 0.9300 .
C16 C17 1.362(6) .
C16 H16A 0.9300 .
C17 C18 1.377(5) .
C17 H17A 0.9300 .
C18 H18A 0.9300 .
C19 C24 1.496(9) .
C19 C24B 1.561(11) .
C20 C21 1.5068 .
C20 C22 1.5069 .
C20 C23 1.5070 .
C21 H21A 0.9600 .
C21 H21B 0.9600 .
C21 H21C 0.9600 .
C22 H22A 0.9600 .
C22 H22B 0.9600 .
C22 H22C 0.9600 .
C23 H23A 0.9600 .
C23 H23B 0.9600 .
C23 H23C 0.9600 .
C20B C23B 1.5070 .
C20B C21B 1.5070 .
C20B C22B 1.5072 .
C21B H21D 0.9600 .
C21B H21E 0.9600 .
C21B H21F 0.9600 .
C22B H22D 0.9600 .
C22B H22E 0.9600 .
C22B H22F 0.9600 .
C23B H23D 0.9600 .
C23B H23E 0.9600 .
C23B H23F 0.9600 .
C24 C25 1.5068 .
C24 C26 1.5068 .
C24 C27 1.5071 .
C25 H25A 0.9600 .
C25 H25B 0.9600 .
C25 H25C 0.9600 .
C26 H26A 0.9600 .
C26 H26B 0.9600 .
C26 H26C 0.9600 .
C27 H27A 0.9600 .
C27 H27B 0.9600 .
C27 H27C 0.9600 .
C24B C27B 1.5068 .
C24B C26B 1.5070 .
C24B C25B 1.5070 .
C25B H25D 0.9600 .
C25B H25E 0.9600 .
C25B H25F 0.9600 .
C26B H26D 0.9600 .
C26B H26E 0.9600 .
C26B H26F 0.9600 .
C27B H27D 0.9600 .
C27B H27E 0.9600 .
C27B H27F 0.9600 .
C1S C1S 1.381(15) 2_756
C1S C2S 1.402(12) .
C1S H1SA 0.9300 .
C2S C3S 1.447(14) .
C2S H2SA 0.9300 .
C3S C3S 1.220(19) 2_756
C3S H3SA 0.9300 .
N3 C1 1.277(2) 2_656
N3 C1 1.2769 .
N3 C3 1.4238 .
N3 C3 1.4238(19) 2_656
C1 N4 1.3563 .
C1 H1A 0.9300 .
N4 C2 0.688(6) 2_656
N4 N4 0.757(9) 2_656
N4 C2 1.3405 .
N4 C4 1.4762 .
N4 C3 1.7019(13) 2_656
N4 C1 1.777(2) 2_656
C2 C3 1.3502 .
C2 H2A 0.9300 .
C3 H3A 0.9300 .
C4 C5 1.5274 .
C4 H4A 0.9700 .
C4 H4B 0.9700 .
C5 H5B 0.9600 .
C5 H5C 0.9600 .
C5 H5D 0.9600 .
